data_7118824
loop_
_publ_author_name
'Metrano, A. J.'
'Abascal, N. C.'
'Mercado, B. Q.'
'Paulson, E. K.'
'Miller, S. J.'

_publ_section_title
;
 Structural studies of \b-turn-containing peptide catalysts for
 atroposelective quinazolinone bromination.
;
_journal_issue 26
_journal_name_full 'Chemical communications (Cambridge, England)'
_journal_page_first 4816
_journal_page_last 4819
_journal_paper_doi 10.1039/c6cc01428c
_journal_volume 52
_journal_year 2016
_chemical_absolute_configuration ad
_chemical_formula_moiety 'C27 H48 N6 O6'
_chemical_formula_sum 'C27 H48 N6 O6'
_chemical_formula_weight 552.71
_space_group_crystal_system orthorhombic
_space_group_IT_number 19
_space_group_name_Hall 'P 2ac 2ab'
_space_group_name_H-M_alt 'P 21 21 21'
_symmetry_space_group_name_Hall 'P 2ac 2ab'
_symmetry_space_group_name_H-M 'P 21 21 21'
_atom_sites_solution_hydrogens mixed
_atom_sites_solution_primary direct
_atom_sites_solution_secondary difmap
_audit_creation_method SHELXL-2014/7
_audit_update_record
;
2016-02-12 deposited with the CCDC.
2016-03-02 downloaded from the CCDC.
;
_cell_angle_alpha 90
_cell_angle_beta 90
_cell_angle_gamma 90
_cell_formula_units_Z 4
_cell_length_a 11.7899(8)
_cell_length_b 15.9908(11)
_cell_length_c 16.3363(11)
_cell_measurement_reflns_used 240
_cell_measurement_temperature 93(2)
_cell_measurement_theta_max 68.3
_cell_measurement_theta_min 2.7
_cell_volume 3079.9(4)
_computing_cell_refinement 'CrystalClear-SM Expert 2.0 r15 (Rigaku, 2011)'
_computing_data_collection 'CrystalClear-SM Expert 2.0 r15 (Rigaku, 2011)'
_computing_data_reduction 'CrystalClear-SM Expert 2.0 r15 (Rigaku, 2011)'
_computing_molecular_graphics
; 
Dolomanov, O.V.; Bourhis, L.J.; Gildea, R.J.; Howard, J.A.K.; Puschmann, H., 
OLEX2: A complete structure solution, refinement and analysis program 
(2009). J. Appl. Cryst., 42, 339-341. 
;
_computing_publication_material 'SHELXL-2013/2 (Sheldrick, 2014)'
_computing_structure_refinement 'SHELXL-2014/7 (Sheldrick, 2014)'
_computing_structure_solution 'SHELXT-2014/5 (Sheldrick, 2014)'
_diffrn_ambient_temperature 93(2)
_diffrn_detector_area_resol_mean 22.2
_diffrn_measured_fraction_theta_full 0.999
_diffrn_measured_fraction_theta_max 0.998
_diffrn_measurement_device_type 'Rigaku Saturn 944+ CCD'
_diffrn_measurement_method \w
_diffrn_radiation_type CuK\a
_diffrn_radiation_wavelength 1.54178
_diffrn_reflns_av_R_equivalents 0.0432
_diffrn_reflns_av_unetI/netI 0.0156
_diffrn_reflns_Laue_measured_fraction_full 0.999
_diffrn_reflns_Laue_measured_fraction_max 0.998
_diffrn_reflns_limit_h_max 14
_diffrn_reflns_limit_h_min -14
_diffrn_reflns_limit_k_max 19
_diffrn_reflns_limit_k_min -19
_diffrn_reflns_limit_l_max 19
_diffrn_reflns_limit_l_min -19
_diffrn_reflns_number 74850
_diffrn_reflns_point_group_measured_fraction_full 0.997
_diffrn_reflns_point_group_measured_fraction_max 0.995
_diffrn_reflns_theta_full 67.679
_diffrn_reflns_theta_max 67.777
_diffrn_reflns_theta_min 3.868
_diffrn_source 'Sealed Tube'
_exptl_absorpt_coefficient_mu 0.691
_exptl_absorpt_correction_T_max 1.000
_exptl_absorpt_correction_T_min 0.880
_exptl_absorpt_correction_type multi-scan
_exptl_absorpt_process_details 'Jacobson, R. (1998) Private Communication'
_exptl_crystal_colour Colorless
_exptl_crystal_density_diffrn 1.192
_exptl_crystal_density_method 'not measured'
_exptl_crystal_description Prism
_exptl_crystal_F_000 1200
_exptl_crystal_size_max 0.320
_exptl_crystal_size_mid 0.190
_exptl_crystal_size_min 0.120
_refine_diff_density_max 0.274
_refine_diff_density_min -0.166
_refine_diff_density_rms 0.030
_refine_ls_abs_structure_details
; 
 Flack x determined using 2221 quotients [(I+)-(I-)]/[(I+)+(I-)] 
 (Parsons, Flack and Wagner, Acta Cryst. B69 (2013) 249-259). 
;
_refine_ls_abs_structure_Flack 0.01(4)
_refine_ls_extinction_method none
_refine_ls_goodness_of_fit_ref 1.060
_refine_ls_hydrogen_treatment mixed
_refine_ls_matrix_type full
_refine_ls_number_parameters 373
_refine_ls_number_reflns 5554
_refine_ls_number_restraints 0
_refine_ls_restrained_S_all 1.060
_refine_ls_R_factor_all 0.0307
_refine_ls_R_factor_gt 0.0287
_refine_ls_shift/su_max 0.000
_refine_ls_shift/su_mean 0.000
_refine_ls_structure_factor_coef Fsqd
_refine_ls_weighting_details 'w=1/[\s^2^(Fo^2^)+(0.0500P)^2^+0.3457P] where P=(Fo^2^+2Fc^2^)/3'
_refine_ls_weighting_scheme calc
_refine_ls_wR_factor_gt 0.0784
_refine_ls_wR_factor_ref 0.0792
_reflns_Friedel_coverage 0.772
_reflns_Friedel_fraction_full 0.993
_reflns_Friedel_fraction_max 0.991
_reflns_number_gt 5230
_reflns_number_total 5554
_reflns_threshold_expression 'I > 2\s(I)'
_cod_data_source_file c6cc01428c2.cif
_cod_data_source_block 007-15126
_cod_depositor_comments 'Adding full bibliography for 7118823--7118824.cif.'
_cod_database_code 7118824
_shelx_shelxl_version_number 2014/7
_shelx_space_group_comment
; 
The symmetry employed for this shelxl refinement is uniquely defined 
by the following loop, which should always be used as a source of 
symmetry information in preference to the above space-group names. 
They are only intended as comments. 
;
_shelx_estimated_absorpt_t_min 0.809
_shelx_estimated_absorpt_t_max 0.922

loop_
_space_group_symop_operation_xyz
'x, y, z'
'-x+1/2, -y, z+1/2'
'-x, y+1/2, -z+1/2'
'x+1/2, -y+1/2, -z'

loop_
_atom_site_label
_atom_site_type_symbol
_atom_site_fract_x
_atom_site_fract_y
_atom_site_fract_z
_atom_site_U_iso_or_equiv
_atom_site_adp_type
_atom_site_occupancy
_atom_site_site_symmetry_order
_atom_site_calc_flag
_atom_site_refinement_flags_posn
_atom_site_refinement_flags_adp
O1 O 0.69418(17) 0.29813(12) 0.51480(10) 0.0531(5) Uani 1 1 d . .
O2 O 0.41319(14) 0.33637(10) 0.32048(12) 0.0524(5) Uani 1 1 d . .
O3 O 0.61877(12) 0.49418(8) 0.19703(8) 0.0299(3) Uani 1 1 d . .
O4 O 0.78646(11) 0.48542(8) 0.39890(8) 0.0268(3) Uani 1 1 d . .
O5 O 0.57655(12) 0.57096(8) 0.49362(8) 0.0266(3) Uani 1 1 d . .
O6 O 0.58541(11) 0.50886(8) 0.61948(8) 0.0283(3) Uani 1 1 d . .
N1 N 0.56421(19) 0.19741(11) 0.49555(11) 0.0412(5) Uani 1 1 d . .
N2 N 0.58777(14) 0.37035(10) 0.36774(10) 0.0266(3) Uani 1 1 d . .
H2 H 0.635(2) 0.4084(14) 0.3777(13) 0.026(6) Uiso 1 1 d . .
N3 N 0.55845(13) 0.53575(9) 0.32177(10) 0.0233(3) Uani 1 1 d . .
H3 H 0.575(2) 0.5569(14) 0.3674(15) 0.030(6) Uiso 1 1 d . .
N4 N 0.76366(13) 0.61638(9) 0.35185(9) 0.0222(3) Uani 1 1 d . .
N5 N 0.74336(14) 0.54958(10) 0.55859(10) 0.0262(3) Uani 1 1 d . .
H5 H 0.777(2) 0.5305(14) 0.5988(15) 0.026(6) Uiso 1 1 d . .
N6 N 1.00351(14) 0.64166(12) 0.46758(11) 0.0349(4) Uani 1 1 d . .
C1 C 0.4675(2) 0.16275(18) 0.45014(16) 0.0533(6) Uani 1 1 d . .
H1A H 0.4308 0.2073 0.4186 0.080 Uiso 1 1 calc R U
H1B H 0.4128 0.1387 0.4887 0.080 Uiso 1 1 calc R U
H1C H 0.4942 0.1190 0.4128 0.080 Uiso 1 1 calc R U
C2 C 0.5799(3) 0.17089(17) 0.58034(14) 0.0568(7) Uani 1 1 d . .
H2A H 0.6610 0.1702 0.5934 0.085 Uiso 1 1 calc R U
H2B H 0.5483 0.1147 0.5876 0.085 Uiso 1 1 calc R U
H2C H 0.5408 0.2100 0.6169 0.085 Uiso 1 1 calc R U
C3 C 0.63054(19) 0.26097(12) 0.46888(12) 0.0321(4) Uani 1 1 d . .
C4 C 0.62620(18) 0.28448(12) 0.37781(12) 0.0305(4) Uani 1 1 d . .
H4 H 0.5726 0.2461 0.3489 0.037 Uiso 1 1 calc R U
C5 C 0.48613(17) 0.38908(13) 0.33575(13) 0.0324(5) Uani 1 1 d . .
C6 C 0.46352(16) 0.48041(12) 0.32039(12) 0.0279(4) Uani 1 1 d . .
C7 C 0.36754(19) 0.50056(15) 0.26280(14) 0.0396(5) Uani 1 1 d . .
H7A H 0.3753 0.5508 0.2278 0.048 Uiso 1 1 calc R U
H7B H 0.3269 0.4532 0.2371 0.048 Uiso 1 1 calc R U
C8 C 0.35205(18) 0.51370(15) 0.35278(15) 0.0401(5) Uani 1 1 d . .
H8A H 0.3020 0.4744 0.3825 0.048 Uiso 1 1 calc R U
H8B H 0.3504 0.5720 0.3732 0.048 Uiso 1 1 calc R U
C9 C 0.63444(16) 0.53445(11) 0.26029(11) 0.0226(4) Uani 1 1 d . .
C10 C 0.74111(16) 0.58686(12) 0.26858(11) 0.0242(4) Uani 1 1 d . .
H10 H 0.8076 0.5537 0.2488 0.029 Uiso 1 1 calc R U
C11 C 0.73109(19) 0.66727(13) 0.21764(12) 0.0326(5) Uani 1 1 d . .
H11A H 0.7620 0.6589 0.1619 0.039 Uiso 1 1 calc R U
H11B H 0.6510 0.6855 0.2134 0.039 Uiso 1 1 calc R U
C12 C 0.80064(18) 0.73026(13) 0.26457(13) 0.0334(5) Uani 1 1 d . .
H12A H 0.7760 0.7880 0.2520 0.040 Uiso 1 1 calc R U
H12B H 0.8823 0.7246 0.2516 0.040 Uiso 1 1 calc R U
C13 C 0.77744(17) 0.70844(11) 0.35417(12) 0.0274(4) Uani 1 1 d . .
H13A H 0.8419 0.7248 0.3896 0.033 Uiso 1 1 calc R U
H13B H 0.7076 0.7361 0.3741 0.033 Uiso 1 1 calc R U
C14 C 0.78593(15) 0.56098(11) 0.41190(11) 0.0221(4) Uani 1 1 d . .
C15 C 0.80889(16) 0.59554(12) 0.49825(11) 0.0249(4) Uani 1 1 d . .
H15 H 0.7881 0.6561 0.5004 0.030 Uiso 1 1 calc R U
C16 C 0.63069(16) 0.54470(11) 0.55214(11) 0.0232(4) Uani 1 1 d . .
C17 C 0.46295(16) 0.48987(13) 0.62356(12) 0.0314(4) Uani 1 1 d . .
C18 C 0.4341(2) 0.42404(16) 0.56073(15) 0.0455(6) Uani 1 1 d . .
H18A H 0.4461 0.4468 0.5057 0.068 Uiso 1 1 calc R U
H18B H 0.3546 0.4075 0.5670 0.068 Uiso 1 1 calc R U
H18C H 0.4830 0.3752 0.5687 0.068 Uiso 1 1 calc R U
C19 C 0.39252(18) 0.56916(15) 0.61402(14) 0.0404(5) Uani 1 1 d . .
H19A H 0.4189 0.6114 0.6531 0.061 Uiso 1 1 calc R U
H19B H 0.3126 0.5564 0.6246 0.061 Uiso 1 1 calc R U
H19C H 0.4008 0.5907 0.5582 0.061 Uiso 1 1 calc R U
C20 C 0.45096(19) 0.45585(16) 0.71016(14) 0.0442(6) Uani 1 1 d . .
H20A H 0.4976 0.4055 0.7161 0.066 Uiso 1 1 calc R U
H20B H 0.3713 0.4419 0.7207 0.066 Uiso 1 1 calc R U
H20C H 0.4762 0.4983 0.7495 0.066 Uiso 1 1 calc R U
C21 C 0.7448(2) 0.27447(13) 0.34129(13) 0.0362(5) Uani 1 1 d . .
H21A H 0.7987 0.3084 0.3738 0.043 Uiso 1 1 calc R U
H21B H 0.7680 0.2152 0.3464 0.043 Uiso 1 1 calc R U
C22 C 0.7543(2) 0.30034(13) 0.25160(13) 0.0369(5) Uani 1 1 d . .
H22 H 0.7341 0.3609 0.2478 0.044 Uiso 1 1 calc R U
C23 C 0.6745(3) 0.25282(19) 0.19705(15) 0.0580(7) Uani 1 1 d . .
H23A H 0.6835 0.1927 0.2066 0.087 Uiso 1 1 calc R U
H23B H 0.6916 0.2655 0.1397 0.087 Uiso 1 1 calc R U
H23C H 0.5962 0.2693 0.2093 0.087 Uiso 1 1 calc R U
C24 C 0.8763(2) 0.29064(17) 0.22187(16) 0.0526(7) Uani 1 1 d . .
H24A H 0.9271 0.3225 0.2577 0.079 Uiso 1 1 calc R U
H24B H 0.8825 0.3118 0.1657 0.079 Uiso 1 1 calc R U
H24C H 0.8976 0.2314 0.2231 0.079 Uiso 1 1 calc R U
C25 C 0.93450(17) 0.58531(13) 0.51701(12) 0.0303(4) Uani 1 1 d . .
H25A H 0.9480 0.5969 0.5757 0.036 Uiso 1 1 calc R U
H25B H 0.9574 0.5268 0.5060 0.036 Uiso 1 1 calc R U
C26 C 1.1158(2) 0.6064(2) 0.45348(19) 0.0599(8) Uani 1 1 d . .
H26A H 1.1560 0.6014 0.5058 0.090 Uiso 1 1 calc R U
H26B H 1.1587 0.6432 0.4168 0.090 Uiso 1 1 calc R U
H26C H 1.1083 0.5510 0.4284 0.090 Uiso 1 1 calc R U
C27 C 1.0125(2) 0.72342(16) 0.50630(16) 0.0492(6) Uani 1 1 d . .
H27A H 0.9364 0.7468 0.5142 0.074 Uiso 1 1 calc R U
H27B H 1.0569 0.7608 0.4713 0.074 Uiso 1 1 calc R U
H27C H 1.0501 0.7176 0.5595 0.074 Uiso 1 1 calc R U

loop_
_atom_site_aniso_label
_atom_site_aniso_U_11
_atom_site_aniso_U_22
_atom_site_aniso_U_33
_atom_site_aniso_U_23
_atom_site_aniso_U_13
_atom_site_aniso_U_12
O1 0.0700(12) 0.0594(11) 0.0301(8) 0.0007(8) -0.0148(8) -0.0221(9)
O2 0.0426(9) 0.0349(8) 0.0798(13) 0.0078(8) -0.0282(9) -0.0121(7)
O3 0.0342(7) 0.0340(7) 0.0214(7) -0.0060(6) -0.0038(6) 0.0007(6)
O4 0.0269(7) 0.0263(7) 0.0272(7) 0.0010(5) 0.0004(5) -0.0015(5)
O5 0.0271(7) 0.0309(7) 0.0219(6) 0.0032(5) 0.0015(5) 0.0001(6)
O6 0.0249(7) 0.0353(7) 0.0247(7) 0.0090(5) 0.0062(5) 0.0016(6)
N1 0.0598(13) 0.0366(10) 0.0274(9) 0.0001(7) -0.0060(9) -0.0057(9)
N2 0.0289(8) 0.0225(7) 0.0283(8) -0.0017(6) -0.0068(7) -0.0009(7)
N3 0.0245(8) 0.0258(8) 0.0195(8) -0.0014(6) -0.0017(6) 0.0005(6)
N4 0.0259(8) 0.0225(7) 0.0182(7) -0.0007(6) 0.0009(6) -0.0026(6)
N5 0.0270(8) 0.0345(9) 0.0170(8) 0.0057(7) 0.0004(7) -0.0047(7)
N6 0.0251(8) 0.0459(11) 0.0338(9) 0.0095(8) 0.0005(7) -0.0079(7)
C1 0.0579(16) 0.0585(15) 0.0434(14) 0.0012(12) -0.0018(12) -0.0171(13)
C2 0.091(2) 0.0494(14) 0.0295(12) 0.0073(10) -0.0050(13) -0.0115(15)
C3 0.0414(11) 0.0288(10) 0.0262(10) -0.0015(8) -0.0055(9) 0.0045(9)
C4 0.0407(11) 0.0244(9) 0.0264(10) -0.0014(8) -0.0079(9) 0.0017(8)
C5 0.0301(11) 0.0311(10) 0.0360(11) 0.0014(9) -0.0081(8) -0.0039(8)
C6 0.0207(9) 0.0307(10) 0.0323(10) 0.0024(8) -0.0052(8) -0.0012(8)
C7 0.0306(11) 0.0415(12) 0.0468(13) 0.0083(10) -0.0146(10) -0.0012(9)
C8 0.0233(10) 0.0451(12) 0.0518(13) 0.0110(11) 0.0033(9) 0.0038(9)
C9 0.0258(9) 0.0233(9) 0.0187(9) 0.0010(7) -0.0025(7) 0.0039(7)
C10 0.0264(10) 0.0292(9) 0.0170(8) -0.0015(7) 0.0021(7) 0.0011(7)
C11 0.0400(12) 0.0347(10) 0.0231(10) 0.0057(8) 0.0012(9) -0.0024(9)
C12 0.0371(11) 0.0322(10) 0.0309(11) 0.0059(8) -0.0006(9) -0.0012(9)
C13 0.0314(10) 0.0236(9) 0.0273(10) 0.0001(7) 0.0026(8) -0.0024(8)
C14 0.0188(8) 0.0267(10) 0.0208(9) 0.0007(7) 0.0022(7) -0.0030(7)
C15 0.0255(9) 0.0303(10) 0.0190(9) 0.0027(7) 0.0012(7) -0.0058(7)
C16 0.0271(9) 0.0223(8) 0.0203(9) 0.0008(7) 0.0051(8) -0.0006(7)
C17 0.0219(9) 0.0397(11) 0.0327(10) 0.0091(9) 0.0086(8) 0.0009(8)
C18 0.0394(13) 0.0468(13) 0.0501(13) 0.0022(11) 0.0078(11) -0.0135(11)
C19 0.0295(11) 0.0502(13) 0.0416(12) 0.0101(10) 0.0095(9) 0.0098(9)
C20 0.0297(11) 0.0619(15) 0.0410(13) 0.0235(11) 0.0119(10) 0.0022(10)
C21 0.0453(12) 0.0314(10) 0.0320(11) -0.0006(8) -0.0055(9) 0.0112(9)
C22 0.0500(13) 0.0291(10) 0.0317(11) 0.0017(9) 0.0005(10) 0.0119(9)
C23 0.0754(19) 0.0721(19) 0.0265(11) -0.0053(12) -0.0028(12) -0.0065(14)
C24 0.0582(16) 0.0585(16) 0.0410(13) 0.0065(11) 0.0087(12) 0.0164(13)
C25 0.0253(10) 0.0411(11) 0.0243(9) 0.0073(8) -0.0034(8) -0.0057(8)
C26 0.0269(12) 0.0801(19) 0.0727(19) 0.0310(16) 0.0079(12) -0.0001(12)
C27 0.0492(14) 0.0524(14) 0.0461(14) 0.0048(12) -0.0109(11) -0.0238(12)

loop_
_atom_type_symbol
_atom_type_description
_atom_type_scat_dispersion_real
_atom_type_scat_dispersion_imag
_atom_type_scat_source
C C 0.0181 0.0091 'International Tables Vol C Tables 4.2.6.8 and 6.1.1.4'
H H 0.0000 0.0000 'International Tables Vol C Tables 4.2.6.8 and 6.1.1.4'
N N 0.0311 0.0180 'International Tables Vol C Tables 4.2.6.8 and 6.1.1.4'
O O 0.0492 0.0322 'International Tables Vol C Tables 4.2.6.8 and 6.1.1.4'

loop_
_geom_angle_atom_site_label_1
_geom_angle_atom_site_label_2
_geom_angle_atom_site_label_3
_geom_angle
C16 O6 C17 120.69(14)
C3 N1 C2 116.7(2)
C3 N1 C1 124.68(19)
C2 N1 C1 117.9(2)
C5 N2 C4 122.20(18)
C5 N2 H2 120.5(15)
C4 N2 H2 116.9(15)
C9 N3 C6 120.05(16)
C9 N3 H3 120.5(16)
C6 N3 H3 116.7(16)
C14 N4 C10 119.98(15)
C14 N4 C13 127.82(15)
C10 N4 C13 111.35(14)
C16 N5 C15 120.36(16)
C16 N5 H5 121.2(16)
C15 N5 H5 118.2(16)
C27 N6 C26 110.5(2)
C27 N6 C25 110.77(18)
C26 N6 C25 110.85(18)
N1 C1 H1A 109.5
N1 C1 H1B 109.5
H1A C1 H1B 109.5
N1 C1 H1C 109.5
H1A C1 H1C 109.5
H1B C1 H1C 109.5
N1 C2 H2A 109.5
N1 C2 H2B 109.5
H2A C2 H2B 109.5
N1 C2 H2C 109.5
H2A C2 H2C 109.5
H2B C2 H2C 109.5
O1 C3 N1 121.64(19)
O1 C3 C4 119.91(19)
N1 C3 C4 118.43(17)
N2 C4 C21 109.85(17)
N2 C4 C3 110.54(16)
C21 C4 C3 108.78(17)
N2 C4 H4 109.2
C21 C4 H4 109.2
C3 C4 H4 109.2
O2 C5 N2 123.43(19)
O2 C5 C6 120.48(18)
N2 C5 C6 116.09(17)
N3 C6 C5 117.39(16)
N3 C6 C7 117.80(17)
C5 C6 C7 116.39(17)
N3 C6 C8 117.22(17)
C5 C6 C8 115.89(17)
C7 C6 C8 59.39(15)
C8 C7 C6 60.54(14)
C8 C7 H7A 117.7
C6 C7 H7A 117.7
C8 C7 H7B 117.7
C6 C7 H7B 117.7
H7A C7 H7B 114.8
C7 C8 C6 60.07(14)
C7 C8 H8A 117.8
C6 C8 H8A 117.8
C7 C8 H8B 117.8
C6 C8 H8B 117.8
H8A C8 H8B 114.9
O3 C9 N3 122.30(17)
O3 C9 C10 119.21(16)
N3 C9 C10 118.46(15)
N4 C10 C9 114.30(15)
N4 C10 C11 104.33(15)
C9 C10 C11 110.50(16)
N4 C10 H10 109.2
C9 C10 H10 109.2
C11 C10 H10 109.2
C12 C11 C10 103.99(16)
C12 C11 H11A 111.0
C10 C11 H11A 111.0
C12 C11 H11B 111.0
C10 C11 H11B 111.0
H11A C11 H11B 109.0
C11 C12 C13 103.70(16)
C11 C12 H12A 111.0
C13 C12 H12A 111.0
C11 C12 H12B 111.0
C13 C12 H12B 111.0
H12A C12 H12B 109.0
N4 C13 C12 102.81(15)
N4 C13 H13A 111.2
C12 C13 H13A 111.2
N4 C13 H13B 111.2
C12 C13 H13B 111.2
H13A C13 H13B 109.1
O4 C14 N4 121.49(17)
O4 C14 C15 120.77(16)
N4 C14 C15 117.74(16)
N5 C15 C25 109.08(15)
N5 C15 C14 110.29(15)
C25 C15 C14 108.50(15)
N5 C15 H15 109.6
C25 C15 H15 109.6
C14 C15 H15 109.6
O5 C16 N5 124.11(17)
O5 C16 O6 125.15(17)
N5 C16 O6 110.73(16)
O6 C17 C18 109.44(16)
O6 C17 C20 101.90(16)
C18 C17 C20 111.22(19)
O6 C17 C19 110.91(16)
C18 C17 C19 112.85(19)
C20 C17 C19 109.99(17)
C17 C18 H18A 109.5
C17 C18 H18B 109.5
H18A C18 H18B 109.5
C17 C18 H18C 109.5
H18A C18 H18C 109.5
H18B C18 H18C 109.5
C17 C19 H19A 109.5
C17 C19 H19B 109.5
H19A C19 H19B 109.5
C17 C19 H19C 109.5
H19A C19 H19C 109.5
H19B C19 H19C 109.5
C17 C20 H20A 109.5
C17 C20 H20B 109.5
H20A C20 H20B 109.5
C17 C20 H20C 109.5
H20A C20 H20C 109.5
H20B C20 H20C 109.5
C22 C21 C4 114.42(18)
C22 C21 H21A 108.7
C4 C21 H21A 108.7
C22 C21 H21B 108.7
C4 C21 H21B 108.7
H21A C21 H21B 107.6
C23 C22 C24 110.5(2)
C23 C22 C21 112.7(2)
C24 C22 C21 110.32(19)
C23 C22 H22 107.7
C24 C22 H22 107.7
C21 C22 H22 107.7
C22 C23 H23A 109.5
C22 C23 H23B 109.5
H23A C23 H23B 109.5
C22 C23 H23C 109.5
H23A C23 H23C 109.5
H23B C23 H23C 109.5
C22 C24 H24A 109.5
C22 C24 H24B 109.5
H24A C24 H24B 109.5
C22 C24 H24C 109.5
H24A C24 H24C 109.5
H24B C24 H24C 109.5
N6 C25 C15 111.43(16)
N6 C25 H25A 109.3
C15 C25 H25A 109.3
N6 C25 H25B 109.3
C15 C25 H25B 109.3
H25A C25 H25B 108.0
N6 C26 H26A 109.5
N6 C26 H26B 109.5
H26A C26 H26B 109.5
N6 C26 H26C 109.5
H26A C26 H26C 109.5
H26B C26 H26C 109.5
N6 C27 H27A 109.5
N6 C27 H27B 109.5
H27A C27 H27B 109.5
N6 C27 H27C 109.5
H27A C27 H27C 109.5
H27B C27 H27C 109.5

loop_
_geom_bond_atom_site_label_1
_geom_bond_atom_site_label_2
_geom_bond_distance
O1 C3 1.216(3)
O2 C5 1.230(3)
O3 C9 1.232(2)
O4 C14 1.227(2)
O5 C16 1.224(2)
O6 C16 1.351(2)
O6 C17 1.477(2)
N1 C3 1.354(3)
N1 C2 1.460(3)
N1 C1 1.469(3)
N2 C5 1.341(3)
N2 C4 1.455(2)
N2 H2 0.84(2)
N3 C9 1.346(2)
N3 C6 1.427(2)
N3 H3 0.84(3)
N4 C14 1.348(2)
N4 C10 1.464(2)
N4 C13 1.481(2)
N5 C16 1.335(3)
N5 C15 1.452(2)
N5 H5 0.82(3)
N6 C27 1.456(3)
N6 C26 1.457(3)
N6 C25 1.458(3)
C1 H1A 0.9800
C1 H1B 0.9800
C1 H1C 0.9800
C2 H2A 0.9800
C2 H2B 0.9800
C2 H2C 0.9800
C3 C4 1.535(3)
C4 C21 1.529(3)
C4 H4 1.0000
C5 C6 1.506(3)
C6 C7 1.506(3)
C6 C8 1.513(3)
C7 C8 1.496(3)
C7 H7A 0.9900
C7 H7B 0.9900
C8 H8A 0.9900
C8 H8B 0.9900
C9 C10 1.517(3)
C10 C11 1.536(3)
C10 H10 1.0000
C11 C12 1.508(3)
C11 H11A 0.9900
C11 H11B 0.9900
C12 C13 1.529(3)
C12 H12A 0.9900
C12 H12B 0.9900
C13 H13A 0.9900
C13 H13B 0.9900
C14 C15 1.539(2)
C15 C25 1.521(3)
C15 H15 1.0000
C17 C18 1.509(3)
C17 C20 1.522(3)
C17 C19 1.524(3)
C18 H18A 0.9800
C18 H18B 0.9800
C18 H18C 0.9800
C19 H19A 0.9800
C19 H19B 0.9800
C19 H19C 0.9800
C20 H20A 0.9800
C20 H20B 0.9800
C20 H20C 0.9800
C21 C22 1.527(3)
C21 H21A 0.9900
C21 H21B 0.9900
C22 C23 1.503(4)
C22 C24 1.526(4)
C22 H22 1.0000
C23 H23A 0.9800
C23 H23B 0.9800
C23 H23C 0.9800
C24 H24A 0.9800
C24 H24B 0.9800
C24 H24C 0.9800
C25 H25A 0.9900
C25 H25B 0.9900
C26 H26A 0.9800
C26 H26B 0.9800
C26 H26C 0.9800
C27 H27A 0.9800
C27 H27B 0.9800
C27 H27C 0.9800

loop_
_geom_hbond_atom_site_label_D
_geom_hbond_atom_site_label_H
_geom_hbond_atom_site_label_A
_geom_hbond_distance_DH
_geom_hbond_distance_HA
_geom_hbond_distance_DA
_geom_hbond_angle_DHA
_geom_hbond_site_symmetry_A
N2 H2 O4 0.84(2) 2.19(3) 3.022(2) 167(2) .
N3 H3 O5 0.84(3) 2.07(3) 2.871(2) 158(2) .
N5 H5 O3 0.82(3) 2.06(3) 2.872(2) 168(2) 2_665

loop_
_geom_torsion_atom_site_label_1
_geom_torsion_atom_site_label_2
_geom_torsion_atom_site_label_3
_geom_torsion_atom_site_label_4
_geom_torsion
C2 N1 C3 O1 -5.1(3)
C1 N1 C3 O1 165.0(2)
C2 N1 C3 C4 173.4(2)
C1 N1 C3 C4 -16.4(3)
C5 N2 C4 C21 129.6(2)
C5 N2 C4 C3 -110.3(2)
O1 C3 C4 N2 -62.5(3)
N1 C3 C4 N2 118.9(2)
O1 C3 C4 C21 58.1(3)
N1 C3 C4 C21 -120.4(2)
C4 N2 C5 O2 7.9(3)
C4 N2 C5 C6 -173.35(17)
C9 N3 C6 C5 71.9(2)
C9 N3 C6 C7 -75.2(2)
C9 N3 C6 C8 -143.07(18)
O2 C5 C6 N3 -166.3(2)
N2 C5 C6 N3 14.9(3)
O2 C5 C6 C7 -18.8(3)
N2 C5 C6 C7 162.38(19)
O2 C5 C6 C8 48.2(3)
N2 C5 C6 C8 -130.6(2)
N3 C6 C7 C8 -106.8(2)
C5 C6 C7 C8 105.8(2)
N3 C6 C8 C7 107.8(2)
C5 C6 C8 C7 -106.7(2)
C6 N3 C9 O3 9.0(3)
C6 N3 C9 C10 -173.04(16)
C14 N4 C10 C9 64.3(2)
C13 N4 C10 C9 -125.44(17)
C14 N4 C10 C11 -174.90(16)
C13 N4 C10 C11 -4.6(2)
O3 C9 C10 N4 -166.82(16)
N3 C9 C10 N4 15.2(2)
O3 C9 C10 C11 75.9(2)
N3 C9 C10 C11 -102.14(19)
N4 C10 C11 C12 25.9(2)
C9 C10 C11 C12 149.14(16)
C10 C11 C12 C13 -37.0(2)
C14 N4 C13 C12 151.32(18)
C10 N4 C13 C12 -18.0(2)
C11 C12 C13 N4 33.6(2)
C10 N4 C14 O4 -1.0(3)
C13 N4 C14 O4 -169.44(18)
C10 N4 C14 C15 -179.94(15)
C13 N4 C14 C15 11.6(3)
C16 N5 C15 C25 -175.82(17)
C16 N5 C15 C14 -56.8(2)
O4 C14 C15 N5 -46.4(2)
N4 C14 C15 N5 132.58(17)
O4 C14 C15 C25 73.0(2)
N4 C14 C15 C25 -108.00(18)
C15 N5 C16 O5 6.5(3)
C15 N5 C16 O6 -172.02(15)
C17 O6 C16 O5 6.9(3)
C17 O6 C16 N5 -174.59(16)
C16 O6 C17 C18 65.3(2)
C16 O6 C17 C20 -176.90(17)
C16 O6 C17 C19 -59.9(2)
N2 C4 C21 C22 -55.8(2)
C3 C4 C21 C22 -176.90(17)
C4 C21 C22 C23 -57.7(3)
C4 C21 C22 C24 178.20(19)
C27 N6 C25 C15 85.5(2)
C26 N6 C25 C15 -151.5(2)
N5 C15 C25 N6 -169.92(16)
C14 C15 C25 N6 69.9(2)
